data_7025153
loop_
_publ_author_name
'Talarico, Anna Maria'
'Aiello, Iolinda'
'Bellusci, Anna'
'Crispini, Alessandra'
'Ghedini, Mauro'
'Godbert, Nicolas'
'Pugliese, Teresa'
'Szerb, Elisabeta'

_publ_section_title
;
 Highly luminescent bis-cyclometalated iridium(III) ethylenediamine
 complex: synthesis and correlation between the solid state polymorphism
 and the photophysical properties.
;
_journal_issue 7
_journal_name_full 'Dalton transactions (Cambridge, England : 2003)'
_journal_page_first 1709
_journal_page_last 1712
_journal_paper_doi 10.1039/b925471b
_journal_volume 39
_journal_year 2010
_chemical_formula_moiety 'C24 H24 Ir N4, 2/3(C3 H6 O), Cl O4'
_chemical_formula_sum 'C26 H28 Cl Ir N4 O4.67'
_chemical_formula_weight 698.84
_space_group_IT_number 165
_symmetry_cell_setting trigonal
_symmetry_space_group_name_Hall '-P 3 2"c'
_symmetry_space_group_name_H-M 'P -3 c 1'
_atom_sites_solution_hydrogens geom
_atom_sites_solution_primary direct
_atom_sites_solution_secondary difmap
_audit_creation_method SHELXL-97
_cell_angle_alpha 90.00
_cell_angle_beta 90.00
_cell_angle_gamma 120.00
_cell_formula_units_Z 6
_cell_length_a 21.2691(6)
_cell_length_b 21.2691(6)
_cell_length_c 10.2551(5)
_cell_measurement_reflns_used 3560
_cell_measurement_temperature 298(2)
_cell_measurement_theta_max 30.16
_cell_measurement_theta_min 2.93
_cell_volume 4017.6(3)
_computing_cell_refinement 'Bruker SMART'
_computing_data_collection 'Bruker SMART'
_computing_data_reduction 'Bruker SAINT'
_computing_molecular_graphics 'Bruker SHELXTL'
_computing_publication_material 'Bruker SHELXTL'
_computing_structure_refinement 'Bruker SHELXTL'
_computing_structure_solution 'Bruker SHELXTL'
_diffrn_ambient_temperature 298(2)
_diffrn_measured_fraction_theta_full 0.983
_diffrn_measured_fraction_theta_max 0.947
_diffrn_measurement_device_type 'CCD area detector'
_diffrn_measurement_method 'phi and omega scans'
_diffrn_radiation_monochromator graphite
_diffrn_radiation_source 'sealed tube'
_diffrn_radiation_type MoK\a
_diffrn_radiation_wavelength 0.71073
_diffrn_reflns_av_R_equivalents 0.0269
_diffrn_reflns_av_sigmaI/netI 0.0363
_diffrn_reflns_limit_h_max 27
_diffrn_reflns_limit_h_min -11
_diffrn_reflns_limit_k_max 24
_diffrn_reflns_limit_k_min -24
_diffrn_reflns_limit_l_max 13
_diffrn_reflns_limit_l_min -5
_diffrn_reflns_number 8355
_diffrn_reflns_theta_full 25.00
_diffrn_reflns_theta_max 28.26
_diffrn_reflns_theta_min 1.91
_exptl_absorpt_coefficient_mu 5.125
_exptl_absorpt_correction_T_max 0.785
_exptl_absorpt_correction_T_min 0.732
_exptl_absorpt_correction_type sphere
_exptl_absorpt_process_details SADABS
_exptl_crystal_colour orange
_exptl_crystal_density_diffrn 1.733
_exptl_crystal_density_method 'not measured'
_exptl_crystal_description plate
_exptl_crystal_F_000 2060
_exptl_crystal_size_max 0.10
_exptl_crystal_size_mid 0.04
_exptl_crystal_size_min 0.02
_refine_diff_density_max 1.430
_refine_diff_density_min -1.516
_refine_diff_density_rms 0.120
_refine_ls_extinction_method none
_refine_ls_goodness_of_fit_ref 1.081
_refine_ls_hydrogen_treatment constr
_refine_ls_matrix_type full
_refine_ls_number_parameters 165
_refine_ls_number_reflns 3155
_refine_ls_number_restraints 2
_refine_ls_restrained_S_all 1.083
_refine_ls_R_factor_all 0.0418
_refine_ls_R_factor_gt 0.0314
_refine_ls_shift/su_max 0.002
_refine_ls_shift/su_mean 0.000
_refine_ls_structure_factor_coef Fsqd
_refine_ls_weighting_details 'calc w=1/[\s^2^(Fo^2^)+(0.0449P)^2^+1.1134P] where P=(Fo^2^+2Fc^2^)/3'
_refine_ls_weighting_scheme calc
_refine_ls_wR_factor_gt 0.0809
_refine_ls_wR_factor_ref 0.0847
_reflns_number_gt 2588
_reflns_number_total 3155
_reflns_threshold_expression >2sigma(I)
_cod_data_source_file b925471b.txt
_cod_data_source_block (1a)
_cod_depositor_comments
;
The following automatic conversions were performed:

'_symmetry_cell_setting' value 'Trigonal' changed to 'trigonal'
according to /home/saulius/struct/CIF-dictionaries/cif_core.dic
dictionary named 'cif_core.dic' version 2.4.2 from 2011-04-26.

Automatic conversion script
Id: cif_fix_values 1891 2012-01-12 08:04:46Z andrius 
;
_cod_original_sg_symbol_H-M ' P -3c1 '
_cod_database_code 7025153

loop_
_symmetry_equiv_pos_as_xyz
'x, y, z'
'-y, x-y, z'
'-x+y, -x, z'
'y, x, -z+1/2'
'x-y, -y, -z+1/2'
'-x, -x+y, -z+1/2'
'-x, -y, -z'
'y, -x+y, -z'
'x-y, x, -z'
'-y, -x, z-1/2'
'-x+y, y, z-1/2'
'x, x-y, z-1/2'

loop_
_atom_site_label
_atom_site_type_symbol
_atom_site_fract_x
_atom_site_fract_y
_atom_site_fract_z
_atom_site_U_iso_or_equiv
_atom_site_adp_type
_atom_site_occupancy
_atom_site_symmetry_multiplicity
_atom_site_calc_flag
_atom_site_refinement_flags
_atom_site_disorder_assembly
_atom_site_disorder_group
Ir Ir 0.691499(10) 0.0000 0.2500 0.02840(9) Uani 1 2 d S . .
Cl Cl 0.77787(11) 1.0000 0.7500 0.0617(5) Uani 1 2 d S . .
N1 N 0.72296(19) 0.07727(19) 0.3938(3) 0.0328(8) Uani 1 1 d . . .
N2 N 0.7945(2) 0.0448(2) 0.1386(4) 0.0429(9) Uani 1 1 d . . .
H2B H 0.7850 0.0398 0.0525 0.052 Uiso 1 1 calc R . .
H2C H 0.8228 0.0924 0.1563 0.052 Uiso 1 1 calc R . .
C1 C 0.7855(3) 0.1419(2) 0.3935(5) 0.0429(11) Uani 1 1 d . . .
H1A H 0.8192 0.1517 0.3276 0.051 Uiso 1 1 calc R . .
C2 C 0.8005(3) 0.1930(3) 0.4864(5) 0.0546(13) Uani 1 1 d . . .
H2A H 0.8437 0.2372 0.4831 0.066 Uiso 1 1 calc R . .
C3 C 0.7519(3) 0.1795(3) 0.5851(6) 0.0596(15) Uani 1 1 d . . .
H3A H 0.7611 0.2142 0.6488 0.072 Uiso 1 1 calc R . .
C4 C 0.6890(3) 0.1132(3) 0.5876(5) 0.0557(14) Uani 1 1 d . . .
H4A H 0.6562 0.1022 0.6557 0.067 Uiso 1 1 calc R . .
C5 C 0.6739(3) 0.0625(3) 0.4900(4) 0.0382(10) Uani 1 1 d . . .
C6 C 0.6065(2) -0.0074(2) 0.4753(4) 0.0373(10) Uani 1 1 d . . .
C7 C 0.5495(3) -0.0339(3) 0.5638(5) 0.0530(13) Uani 1 1 d . . .
H7A H 0.5543 -0.0081 0.6400 0.064 Uiso 1 1 calc R . .
C8 C 0.4864(3) -0.0973(3) 0.5404(6) 0.0580(15) Uani 1 1 d . . .
H8A H 0.4490 -0.1157 0.6013 0.070 Uiso 1 1 calc R . .
C9 C 0.4791(3) -0.1338(3) 0.4245(5) 0.0489(12) Uani 1 1 d . . .
H9A H 0.4358 -0.1761 0.4060 0.059 Uiso 1 1 calc R . .
C10 C 0.5357(2) -0.1080(2) 0.3360(4) 0.0389(10) Uani 1 1 d . . .
H10A H 0.5298 -0.1333 0.2587 0.047 Uiso 1 1 calc R . .
C11 C 0.6011(2) -0.0452(2) 0.3606(4) 0.0311(9) Uani 1 1 d . . .
C12 C 0.8324(3) 0.0048(3) 0.1763(5) 0.0557(13) Uani 1 1 d . . .
H12A H 0.8828 0.0319 0.1495 0.067 Uiso 1 1 calc R . .
H12B H 0.8098 -0.0422 0.1338 0.067 Uiso 1 1 calc R . .
O1 O 0.7104(5) 0.9612(5) 0.6694(9) 0.096(3) Uiso 0.60 1 d P A 1
O2 O 0.7675(5) 0.9474(5) 0.8458(9) 0.103(3) Uiso 0.60 1 d P A 1
O1A O 0.7403(10) 0.9376(10) 0.6929(17) 0.132(6) Uiso 0.40 1 d P A 2
O2A O 0.8351(12) 0.9976(14) 0.8293(18) 0.172(8) Uiso 0.40 1 d P . 2
O3 O 0.3333 -0.3333 0.311(3) 0.286(11) Uiso 1 3 d S . .
C13 C 0.3333 -0.3333 0.200(2) 0.141(6) Uiso 1 3 d SD . .
C14 C 0.4015(12) -0.2877(15) 0.124(3) 0.105(10) Uiso 0.33 1 d PD . .
H14A H 0.4265 -0.2402 0.1626 0.157 Uiso 0.33 1 d PR . .
H14B H 0.4322 -0.3088 0.1269 0.157 Uiso 0.33 1 d PR . .
H14C H 0.3896 -0.2841 0.0354 0.157 Uiso 0.33 1 d PR . .
C15 C 0.2881(19) -0.4092(12) 0.165(4) 0.155(17) Uiso 0.33 1 d PD . .
H15A H 0.2470 -0.4310 0.2220 0.232 Uiso 0.33 1 d PR . .
H15B H 0.2719 -0.4105 0.0768 0.232 Uiso 0.33 1 d PR . .
H15C H 0.3138 -0.4356 0.1696 0.232 Uiso 0.33 1 d PR . .

loop_
_atom_site_aniso_label
_atom_site_aniso_U_11
_atom_site_aniso_U_22
_atom_site_aniso_U_33
_atom_site_aniso_U_23
_atom_site_aniso_U_13
_atom_site_aniso_U_12
Ir 0.02915(12) 0.03117(14) 0.02554(14) -0.00175(8) -0.00087(4) 0.01559(7)
Cl 0.0807(11) 0.0456(10) 0.0471(10) 0.0016(9) 0.0008(4) 0.0228(5)
N1 0.038(2) 0.037(2) 0.0257(17) -0.0050(15) -0.0053(15) 0.0204(17)
N2 0.035(2) 0.043(2) 0.047(2) 0.0045(18) 0.0100(18) 0.0162(18)
C1 0.037(3) 0.040(3) 0.046(3) -0.008(2) -0.010(2) 0.016(2)
C2 0.054(3) 0.043(3) 0.061(3) -0.019(3) -0.021(3) 0.021(3)
C3 0.076(4) 0.054(3) 0.047(3) -0.021(3) -0.011(3) 0.031(3)
C4 0.072(4) 0.057(3) 0.036(3) -0.012(2) 0.000(3) 0.031(3)
C5 0.046(3) 0.041(3) 0.032(2) -0.0022(19) -0.0034(19) 0.025(2)
C6 0.043(3) 0.045(3) 0.030(2) 0.003(2) 0.0011(19) 0.027(2)
C7 0.063(4) 0.061(3) 0.034(2) 0.005(2) 0.017(2) 0.031(3)
C8 0.056(3) 0.063(4) 0.053(3) 0.015(3) 0.027(3) 0.029(3)
C9 0.035(3) 0.050(3) 0.054(3) 0.008(2) 0.006(2) 0.015(2)
C10 0.035(2) 0.042(3) 0.040(2) 0.002(2) -0.0024(19) 0.019(2)
C11 0.030(2) 0.036(2) 0.029(2) 0.0070(17) 0.0032(17) 0.0180(19)
C12 0.041(3) 0.062(3) 0.069(3) 0.004(3) 0.016(3) 0.029(3)

loop_
_atom_type_symbol
_atom_type_description
_atom_type_scat_dispersion_real
_atom_type_scat_dispersion_imag
_atom_type_scat_source
C C 0.0033 0.0016 'International Tables Vol C Tables 4.2.6.8 and 6.1.1.4'
H H 0.0000 0.0000 'International Tables Vol C Tables 4.2.6.8 and 6.1.1.4'
N N 0.0061 0.0033 'International Tables Vol C Tables 4.2.6.8 and 6.1.1.4'
O O 0.0106 0.0060 'International Tables Vol C Tables 4.2.6.8 and 6.1.1.4'
Pd Pd -0.9988 1.0072 'International Tables Vol C Tables 4.2.6.8 and 6.1.1.4'

loop_
_geom_angle_atom_site_label_1
_geom_angle_atom_site_label_2
_geom_angle_atom_site_label_3
_geom_angle
_geom_angle_site_symmetry_1
_geom_angle_site_symmetry_3
C11 Ir C11 88.6(2) . 5
C11 Ir N1 80.16(16) . .
C11 Ir N1 93.70(16) 5 .
C11 Ir N1 93.70(16) . 5
C11 Ir N1 80.16(16) 5 5
N1 Ir N1 171.49(19) . 5
C11 Ir N2 96.27(15) . 5
C11 Ir N2 175.13(15) 5 5
N1 Ir N2 86.87(14) . 5
N1 Ir N2 99.74(14) 5 5
C11 Ir N2 175.13(15) . .
C11 Ir N2 96.27(15) 5 .
N1 Ir N2 99.74(14) . .
N1 Ir N2 86.87(14) 5 .
N2 Ir N2 78.9(2) 5 .
O1A Cl O1A 168.0(18) 5_676 .
O1A Cl O2 108.4(8) 5_676 .
O1A Cl O2 74.5(9) . .
O1A Cl O2 74.5(9) 5_676 5_676
O1A Cl O2 108.4(8) . 5_676
O2 Cl O2 152.4(8) . 5_676
O1A Cl O2A 108.0(14) 5_676 5_676
O1A Cl O2A 82.3(12) . 5_676
O2 Cl O2A 101.5(10) . 5_676
O2 Cl O2A 53.2(9) 5_676 5_676
O1A Cl O2A 82.3(12) 5_676 .
O1A Cl O2A 108.0(14) . .
O2 Cl O2A 53.2(9) . .
O2 Cl O2A 101.5(11) 5_676 .
O2A Cl O2A 66.5(15) 5_676 .
O1A Cl O1 127.0(11) 5_676 .
O1A Cl O1 41.9(8) . .
O2 Cl O1 102.7(5) . .
O2 Cl O1 96.1(5) 5_676 .
O2A Cl O1 106.4(9) 5_676 .
O2A Cl O1 149.3(11) . .
O1A Cl O1 41.9(8) 5_676 5_676
O1A Cl O1 127.0(11) . 5_676
O2 Cl O1 96.1(5) . 5_676
O2 Cl O1 102.7(5) 5_676 5_676
O2A Cl O1 149.3(11) 5_676 5_676
O2A Cl O1 106.4(9) . 5_676
O1 Cl O1 93.8(8) . 5_676
C1 N1 C5 119.3(4) . .
C1 N1 Ir 124.9(3) . .
C5 N1 Ir 115.6(3) . .
C12 N2 Ir 108.8(3) . .
N1 C1 C2 122.0(5) . .
C1 C2 C3 119.9(5) . .
C2 C3 C4 118.3(5) . .
C3 C4 C5 120.9(5) . .
N1 C5 C4 119.6(4) . .
N1 C5 C6 114.1(4) . .
C4 C5 C6 126.3(4) . .
C7 C6 C11 120.9(4) . .
C7 C6 C5 123.7(4) . .
C11 C6 C5 115.3(4) . .
C8 C7 C6 120.8(5) . .
C7 C8 C9 119.0(5) . .
C10 C9 C8 120.6(5) . .
C9 C10 C11 121.2(4) . .
C10 C11 C6 117.5(4) . .
C10 C11 Ir 128.0(3) . .
C6 C11 Ir 114.5(3) . .
N2 C12 C12 108.4(4) . 5
Cl O2A O2A 56.7(7) . 5_676
O3 C13 C15 104(2) . 3_655
O3 C13 C15 104(2) . .
C15 C13 C15 114.0(17) 3_655 .
O3 C13 C15 104(2) . 2_545
C15 C13 C15 114.0(17) 3_655 2_545
C15 C13 C15 114.0(17) . 2_545
O3 C13 C14 121.3(14) . 2_545
C15 C13 C14 23(2) 3_655 2_545
C15 C13 C14 93(2) . 2_545
C15 C13 C14 119(3) 2_545 2_545
O3 C13 C14 121.3(14) . .
C15 C13 C14 93(2) 3_655 .
C15 C13 C14 119(3) . .
C15 C13 C14 23(2) 2_545 .
C14 C13 C14 95.5(19) 2_545 .
O3 C13 C14 121.3(14) . 3_655
C15 C13 C14 119(3) 3_655 3_655
C15 C13 C14 23(2) . 3_655
C15 C13 C14 93(2) 2_545 3_655
C14 C13 C14 95.5(19) 2_545 3_655
C14 C13 C14 95.5(19) . 3_655
C15 C14 C13 74(3) 2_545 .
C14 C15 C13 83(3) 3_655 .

loop_
_geom_bond_atom_site_label_1
_geom_bond_atom_site_label_2
_geom_bond_distance
_geom_bond_site_symmetry_2
Ir C11 2.014(4) .
Ir C11 2.014(4) 5
Ir N1 2.055(3) .
Ir N1 2.055(3) 5
Ir N2 2.218(4) 5
Ir N2 2.218(4) .
Cl O1A 1.297(18) 5_676
Cl O1A 1.297(18) .
Cl O2 1.421(10) .
Cl O2 1.421(10) 5_676
Cl O2A 1.48(2) 5_676
Cl O2A 1.48(2) .
Cl O1 1.496(9) .
Cl O1 1.496(9) 5_676
N1 C1 1.353(6) .
N1 C5 1.355(6) .
N2 C12 1.486(6) .
C1 C2 1.358(6) .
C2 C3 1.371(8) .
C3 C4 1.376(8) .
C4 C5 1.385(6) .
C5 C6 1.468(7) .
C6 C7 1.390(6) .
C6 C11 1.397(6) .
C7 C8 1.367(8) .
C8 C9 1.385(8) .
C9 C10 1.382(6) .
C10 C11 1.388(6) .
C12 C12 1.521(10) 5
O2A O2A 1.63(4) 5_676
O3 C13 1.14(3) .
C13 C15 1.453(18) 3_655
C13 C15 1.453(18) .
C13 C15 1.453(18) 2_545
C13 C14 1.497(16) 2_545
C13 C14 1.497(16) .
C13 C14 1.497(16) 3_655
C14 C15 0.59(6) 2_545
C15 C14 0.59(6) 3_655

loop_
_geom_hbond_atom_site_label_D
_geom_hbond_atom_site_label_H
_geom_hbond_atom_site_label_A
_geom_hbond_distance_DH
_geom_hbond_distance_HA
_geom_hbond_distance_DA
_geom_hbond_angle_DHA
_geom_hbond_site_symmetry_A
N2 H2B O1 0.90 2.40 3.286(10) 169.7 5_665
N2 H2C O2 0.90 2.36 3.085(11) 137.9 8_556

loop_
_geom_torsion_atom_site_label_1
_geom_torsion_atom_site_label_2
_geom_torsion_atom_site_label_3
_geom_torsion_atom_site_label_4
_geom_torsion
_geom_torsion_site_symmetry_1
_geom_torsion_site_symmetry_4
C11 Ir N1 C1 -173.6(4) . .
C11 Ir N1 C1 -85.6(4) 5 .
N1 Ir N1 C1 -129.2(4) 5 .
N2 Ir N1 C1 89.5(4) 5 .
N2 Ir N1 C1 11.4(4) . .
C11 Ir N1 C5 1.8(3) . .
C11 Ir N1 C5 89.7(3) 5 .
N1 Ir N1 C5 46.1(3) 5 .
N2 Ir N1 C5 -95.1(3) 5 .
N2 Ir N1 C5 -173.2(3) . .
C11 Ir N2 C12 12(2) . .
C11 Ir N2 C12 -165.0(3) 5 .
N1 Ir N2 C12 100.1(3) . .
N1 Ir N2 C12 -85.3(3) 5 .
N2 Ir N2 C12 15.3(3) 5 .
C5 N1 C1 C2 -0.5(7) . .
Ir N1 C1 C2 174.7(3) . .
N1 C1 C2 C3 0.7(8) . .
C1 C2 C3 C4 0.9(9) . .
C2 C3 C4 C5 -2.6(9) . .
C1 N1 C5 C4 -1.2(7) . .
Ir N1 C5 C4 -176.9(4) . .
C1 N1 C5 C6 176.5(4) . .
Ir N1 C5 C6 0.9(5) . .
C3 C4 C5 N1 2.8(8) . .
C3 C4 C5 C6 -174.6(5) . .
N1 C5 C6 C7 178.8(4) . .
C4 C5 C6 C7 -3.7(8) . .
N1 C5 C6 C11 -4.5(6) . .
C4 C5 C6 C11 173.0(5) . .
C11 C6 C7 C8 -0.5(8) . .
C5 C6 C7 C8 176.0(5) . .
C6 C7 C8 C9 -2.2(8) . .
C7 C8 C9 C10 2.5(8) . .
C8 C9 C10 C11 0.0(7) . .
C9 C10 C11 C6 -2.7(6) . .
C9 C10 C11 Ir 177.5(3) . .
C7 C6 C11 C10 2.9(6) . .
C5 C6 C11 C10 -173.8(4) . .
C7 C6 C11 Ir -177.2(4) . .
C5 C6 C11 Ir 6.0(5) . .
C11 Ir C11 C10 81.6(4) 5 .
N1 Ir C11 C10 175.6(4) . .
N1 Ir C11 C10 1.5(4) 5 .
N2 Ir C11 C10 -98.7(4) 5 .
N2 Ir C11 C10 -95.1(19) . .
C11 Ir C11 C6 -98.3(3) 5 .
N1 Ir C11 C6 -4.3(3) . .
N1 Ir C11 C6 -178.3(3) 5 .
N2 Ir C11 C6 81.4(3) 5 .
N2 Ir C11 C6 85.0(19) . .
Ir N2 C12 C12 -43.0(6) . 5
O1A Cl O2A O2A -113.5(19) 5_676 5_676
O1A Cl O2A O2A 72.8(19) . 5_676
O2 Cl O2A O2A 127(2) . 5_676
O2 Cl O2A O2A -41.1(17) 5_676 5_676
O1 Cl O2A O2A 83(2) . 5_676
O1 Cl O2A O2A -148.1(14) 5_676 5_676
O3 C13 C14 C15 47(7) . 2_545
C15 C13 C14 C15 156(7) 3_655 2_545
C15 C13 C14 C15 -84(5) . 2_545
C14 C13 C14 C15 179(6) 2_545 2_545
C14 C13 C14 C15 -85(7) 3_655 2_545
O3 C13 C15 C14 -140(6) . 3_655
C15 C13 C15 C14 107(5) 3_655 3_655
C15 C13 C15 C14 -26(8) 2_545 3_655
C14 C13 C15 C14 97(7) 2_545 3_655
C14 C13 C15 C14 -1(7) . 3_655

loop_
_platon_squeeze_void_nr
_platon_squeeze_void_average_x
_platon_squeeze_void_average_y
_platon_squeeze_void_average_z
_platon_squeeze_void_volume
_platon_squeeze_void_count_electrons
_platon_squeeze_void_content
1 0.000 0.000 -0.030 143 10 ' '
